data_7006298
loop_
_publ_author_name
'Bruce, Michael I.'
'Costuas, Karine'
'Davin, Thomas'
'Halet, Jean-Fran\,cois'
'Kramarczuk, Kathy A.'
'Low, Paul J.'
'Nicholson, Brian K.'
'Perkins, Gary J.'
'Roberts, Rachel L.'
'Skelton, Brian W.'
'Smith, Mark E.'
'White, Allan H.'

_publ_section_title
;
 Syntheses, structures and redox properties of some complexes
 containing the Os(dppe)Cp* fragment, including [{Os(dppe)Cp*}2(mu-C
 triple bondCC triple bond C)].
;
_journal_issue 46
_journal_name_full 'Dalton transactions (Cambridge, England : 2003)'
_journal_page_first 5387
_journal_page_last 5399
_journal_paper_doi 10.1039/b712104k
_journal_year 2007
_chemical_formula_moiety 'C38 H41 Os P2, F6 P, C H4 O'
_chemical_formula_sum 'C39 H45 F6 O Os P3'
_chemical_formula_weight 926.90
_space_group_IT_number 14
_symmetry_cell_setting monoclinic
_symmetry_space_group_name_Hall '-P 2yn'
_symmetry_space_group_name_H-M 'P 1 21/n 1'
_cell_angle_alpha 90.00000
_cell_angle_beta 103.300(2)
_cell_angle_gamma 90.00000
_cell_formula_units_Z 4
_cell_length_a 11.7240(10)
_cell_length_b 17.360(2)
_cell_length_c 18.500(2)
_cell_measurement_reflns_used 7325
_cell_measurement_temperature 150
_cell_measurement_theta_max 36.2
_cell_measurement_theta_min 2.6
_cell_volume 3664.3(7)
_computing_cell_refinement 'Siemens SAINT (Siemens, 1995)'
_computing_data_collection 'Siemens SMART (Siemens, 1995)'
_computing_data_reduction 'xtal ADDREF SORTRF'
_computing_molecular_graphics xtal
_computing_publication_material 'xtal BONDLA CIFIO'
_computing_structure_refinement 'xtal CRYLSQ'
_computing_structure_solution xtal
_diffrn_ambient_temperature 150
_diffrn_measured_fraction_theta_full 1
_diffrn_measured_fraction_theta_max 1
_diffrn_measurement_device_type
;
Bruker SMART CCD diffractometer
;
_diffrn_measurement_method '\w scans'
_diffrn_radiation_detector 'CCD area detector'
_diffrn_radiation_monochromator graphite
_diffrn_radiation_source 'sealed tube'
_diffrn_radiation_type 'Mo K\a'
_diffrn_radiation_wavelength .71073
_diffrn_reflns_av_R_equivalents .054
_diffrn_reflns_av_sigmaI/netI .103
_diffrn_reflns_limit_h_max 19
_diffrn_reflns_limit_h_min -20
_diffrn_reflns_limit_k_max 29
_diffrn_reflns_limit_k_min -29
_diffrn_reflns_limit_l_max 31
_diffrn_reflns_limit_l_min -31
_diffrn_reflns_number 76389
_diffrn_reflns_theta_full 37.5
_diffrn_reflns_theta_max 37.5
_diffrn_reflns_theta_min 1.63
_diffrn_standards_decay_% 0
_diffrn_standards_number 0
_exptl_absorpt_coefficient_mu 3.673
_exptl_absorpt_correction_T_max .70
_exptl_absorpt_correction_T_min .46
_exptl_absorpt_correction_type multi-scan
_exptl_absorpt_process_details
;
SADABS; Sheldrick, 1996
;
_exptl_crystal_colour pale_yellow
_exptl_crystal_density_diffrn 1.68
_exptl_crystal_description prism
_exptl_crystal_F_000 1848
_exptl_crystal_size_max .35
_exptl_crystal_size_mid .2
_exptl_crystal_size_min .13
_refine_diff_density_max 2.559
_refine_diff_density_min -1.813
_refine_ls_goodness_of_fit_all .98
_refine_ls_goodness_of_fit_ref 1.036
_refine_ls_hydrogen_treatment mixed
_refine_ls_matrix_type full
_refine_ls_number_constraints 0
_refine_ls_number_parameters 615
_refine_ls_number_reflns 13371
_refine_ls_number_restraints 0
_refine_ls_R_factor_all .069
_refine_ls_R_factor_gt .035
_refine_ls_shift/su_max .019
_refine_ls_shift/su_mean .0005
_refine_ls_structure_factor_coef F
_refine_ls_weighting_details
;
w=1/(sig^2(F) + .0003F^2)
;
_refine_ls_weighting_scheme calc
_refine_ls_wR_factor_all .04
_refine_ls_wR_factor_ref .035
_reflns_d_resolution_high .583
_reflns_d_resolution_low 12.466
_reflns_Friedel_coverage 0
_reflns_limit_h_max 20
_reflns_limit_h_min 0
_reflns_limit_k_max 29
_reflns_limit_k_min 0
_reflns_limit_l_max 30
_reflns_limit_l_min -31
_reflns_number_gt 13371
_reflns_number_total 19252
_reflns_threshold_expression 'F > 4.00 sig(F )'
_cod_data_source_file b712104k.txt
_cod_data_source_block br778
_cod_original_sg_symbol_Hall -p_2yn
_cod_original_sg_symbol_H-M P_1_21/n_1
_cod_original_formula_sum 'C39 H45 F6 O1 Os1 P3'
_cod_database_code 7006298

loop_
_symmetry_equiv_pos_as_xyz
+x,+y,+z
1/2-x,1/2+y,1/2-z
-x,-y,-z
1/2+x,1/2-y,1/2+z

loop_
_atom_site_label
_atom_site_fract_x
_atom_site_fract_y
_atom_site_fract_z
_atom_site_U_iso_or_equiv
_atom_site_adp_type
_atom_site_calc_flag
_atom_site_calc_attached_atom
_atom_site_occupancy
_atom_site_disorder_assembly
_atom_site_disorder_group
Os .676866(8) .540641(6) .780883(5) .01446(4) Uani ? ? 1.00000 ? ?
P1 .79532(6) .55442(4) .69784(4) .0159(3) Uani ? ? 1.00000 ? ?
C111 .8053(2) .47783(15) .63268(14) .0177(10) Uani ? ? 1.00000 ? ?
C112 .7186(3) .42116(17) .61607(16) .0230(12) Uani ? ? 1.00000 ? ?
C113 .7189(3) .36815(17) .55968(17) .0279(13) Uani ? ? 1.00000 ? ?
C114 .8074(3) .36986(19) .52109(17) .0295(14) Uani ? ? 1.00000 ? ?
C115 .8932(3) .4248(2) .53702(18) .0294(14) Uani ? ? 1.00000 ? ?
C116 .8921(2) .48029(18) .59149(16) .0229(12) Uani ? ? 1.00000 ? ?
C121 .9474(2) .58091(16) .73859(15) .0190(11) Uani ? ? 1.00000 ? ?
C122 1.0153(3) .5307(2) .78907(18) .0299(14) Uani ? ? 1.00000 ? ?
C123 1.1278(3) .5508(2) .8269(2) .0365(17) Uani ? ? 1.00000 ? ?
C124 1.1733(3) .6217(2) .8143(2) .0364(16) Uani ? ? 1.00000 ? ?
C125 1.1085(3) .6702(2) .7623(3) .0432(19) Uani ? ? 1.00000 ? ?
C126 .9962(3) .6501(2) .7242(2) .0354(16) Uani ? ? 1.00000 ? ?
C10 .7358(2) .63395(16) .63516(15) .0193(11) Uani ? ? 1.00000 ? ?
C20 .6051(2) .61697(17) .60581(15) .0191(11) Uani ? ? 1.00000 ? ?
P2 .53849(6) .59479(4) .68459(4) .0157(3) Uani ? ? 1.00000 ? ?
C211 .4098(2) .53663(16) .64475(14) .0185(10) Uani ? ? 1.00000 ? ?
C212 .3088(2) .54482(19) .67148(15) .0229(12) Uani ? ? 1.00000 ? ?
C213 .2151(3) .4946(2) .64984(18) .0296(15) Uani ? ? 1.00000 ? ?
C214 .2196(3) .4364(2) .59995(17) .0294(14) Uani ? ? 1.00000 ? ?
C215 .3175(3) .4288(2) .57113(17) .0271(13) Uani ? ? 1.00000 ? ?
C216 .4129(3) .47796(17) .59307(15) .0220(12) Uani ? ? 1.00000 ? ?
C221 .4705(2) .68578(16) .70239(15) .0203(11) Uani ? ? 1.00000 ? ?
C222 .4782(3) .71313(18) .77396(17) .0275(14) Uani ? ? 1.00000 ? ?
C223 .4202(3) .7807(2) .7852(2) .0361(17) Uani ? ? 1.00000 ? ?
C224 .3562(3) .8215(2) .7259(2) .0361(17) Uani ? ? 1.00000 ? ?
C225 .3473(3) .7950(2) .6546(2) .0362(16) Uani ? ? 1.00000 ? ?
C226 .4034(3) .7277(2) .64279(19) .0296(14) Uani ? ? 1.00000 ? ?
C1 .7374(3) .6398(2) .81420(15) .0265(13) Uani ? ? 1.00000 ? ?
C2 .7787(4) .6989(3) .8394(3) .043(2) Uani ? ? 1.00000 ? ?
C01 .6631(3) .50808(17) .89696(15) .0219(12) Uani ? ? 1.00000 ? ?
C011 .6673(4) .5619(2) .96067(18) .0360(17) Uani ? ? 1.00000 ? ?
C02 .5619(2) .47974(17) .84655(15) .0218(12) Uani ? ? 1.00000 ? ?
C021 .4387(3) .4954(3) .8525(2) .0351(17) Uani ? ? 1.00000 ? ?
C03 .5983(2) .42172(16) .80092(15) .0208(11) Uani ? ? 1.00000 ? ?
C031 .5159(3) .3680(2) .7513(2) .0333(16) Uani ? ? 1.00000 ? ?
C04 .7225(3) .41556(16) .82314(15) .0213(12) Uani ? ? 1.00000 ? ?
C041 .7961(3) .3556(2) .7979(2) .0304(15) Uani ? ? 1.00000 ? ?
C05 .7633(2) .47018(16) .88203(15) .0206(11) Uani ? ? 1.00000 ? ?
C051 .8846(3) .4758(3) .9304(2) .0366(17) Uani ? ? 1.00000 ? ?
P .58695(8) .28234(5) .98495(5) .0287(4) Uani ? ? 1.00000 ? ?
F1 .7000(2) .25442(14) 1.04569(14) .0606(14) Uani ? ? 1.00000 ? ?
F2 .5579(2) .19407(12) .96446(13) .0476(12) Uani ? ? 1.00000 ? ?
F3 .6189(2) .36936(12) 1.00652(13) .0557(13) Uani ? ? 1.00000 ? ?
F4 .6621(2) .28618(12) .92343(13) .0491(12) Uani ? ? 1.00000 ? ?
F5 .4744(2) .30949(15) .92513(14) .0620(15) Uani ? ? 1.00000 ? ?
F6 .5110(2) .27766(14) 1.04589(13) .0588(14) Uani ? ? 1.00000 ? ?
C0 .9522(8) .3051(4) 1.0166(5) .122(6) Uani ? ? 1.00000 ? ?
O0 .9534(4) .2409(3) 1.0544(3) .113(3) Uani ? ? 1.00000 ? ?
H112 .660(3) .4210(18) .6470(17) .017(8) Uiso ? ? 1.00000 ? ?
H113 .654(3) .331(2) .548(2) .049(12) Uiso ? ? 1.00000 ? ?
H114 .804(3) .333(2) .481(2) .040(11) Uiso ? ? 1.00000 ? ?
H115 .948(3) .427(2) .513(2) .030(10) Uiso ? ? 1.00000 ? ?
H116 .945(3) .516(2) .599(2) .035(10) Uiso ? ? 1.00000 ? ?
H122 .994(4) .479(3) .801(3) .071(15) Uiso ? ? 1.00000 ? ?
H123 1.167(5) .511(3) .852(3) .085(18) Uiso ? ? 1.00000 ? ?
H124 1.243(3) .631(2) .843(2) .044(11) Uiso ? ? 1.00000 ? ?
H125 1.135(4) .717(2) .754(2) .052(13) Uiso ? ? 1.00000 ? ?
H126 .953(3) .689(2) .692(2) .044(11) Uiso ? ? 1.00000 ? ?
H10a .744(3) .6805(18) .6627(17) .019(8) Uiso ? ? 1.00000 ? ?
H10b .779(3) .6369(18) .5969(18) .023(8) Uiso ? ? 1.00000 ? ?
H20a .595(3) .575(2) .5754(18) .024(9) Uiso ? ? 1.00000 ? ?
H20b .563(3) .658(2) .5743(18) .026(9) Uiso ? ? 1.00000 ? ?
H212 .303(3) .585(2) .704(2) .034(10) Uiso ? ? 1.00000 ? ?
H213 .144(3) .497(2) .668(2) .037(10) Uiso ? ? 1.00000 ? ?
H214 .159(3) .399(2) .585(2) .033(10) Uiso ? ? 1.00000 ? ?
H215 .319(3) .3919(18) .5357(17) .018(8) Uiso ? ? 1.00000 ? ?
H216 .484(3) .4678(18) .575(2) .029(10) Uiso ? ? 1.00000 ? ?
H222 .521(3) .684(2) .815(2) .041(11) Uiso ? ? 1.00000 ? ?
H223 .434(3) .794(2) .833(2) .044(11) Uiso ? ? 1.00000 ? ?
H224 .326(3) .867(3) .732(2) .053(13) Uiso ? ? 1.00000 ? ?
H225 .301(3) .809(2) .616(2) .036(11) Uiso ? ? 1.00000 ? ?
H226 .398(3) .719(2) .600(2) .029(10) Uiso ? ? 1.00000 ? ?
H2a .848(4) .700(2) .853(2) .040(12) Uiso ? ? 1.00000 ? ?
H2b .737(4) .724(3) .842(3) .060(18) Uiso ? ? 1.00000 ? ?
H011a .750(4) .595(2) .972(2) .056(13) Uiso ? ? 1.00000 ? ?
H011b .604(4) .598(2) .959(2) .056(13) Uiso ? ? 1.00000 ? ?
H011c .666(3) .530(2) 1.005(2) .032(10) Uiso ? ? 1.00000 ? ?
H021a .411(4) .456(2) .888(2) .049(12) Uiso ? ? 1.00000 ? ?
H021b .387(4) .481(2) .813(3) .051(13) Uiso ? ? 1.00000 ? ?
H021c .419(4) .549(2) .868(2) .054(13) Uiso ? ? 1.00000 ? ?
H031a .539(3) .349(2) .714(2) .040(11) Uiso ? ? 1.00000 ? ?
H031b .443(4) .396(2) .729(2) .057(13) Uiso ? ? 1.00000 ? ?
H031c .499(4) .326(2) .778(2) .052(12) Uiso ? ? 1.00000 ? ?
H041a .863(4) .379(3) .781(3) .081(16) Uiso ? ? 1.00000 ? ?
H041b .762(5) .323(3) .751(3) .098(19) Uiso ? ? 1.00000 ? ?
H041c .826(4) .322(2) .839(2) .055(13) Uiso ? ? 1.00000 ? ?
H051a .940(3) .440(2) .912(2) .043(11) Uiso ? ? 1.00000 ? ?
H051b .883(5) .444(3) .973(3) .081(17) Uiso ? ? 1.00000 ? ?
H051c .905(5) .528(3) .936(3) .078(17) Uiso ? ? 1.00000 ? ?

loop_
_atom_site_aniso_label
_atom_site_aniso_U_11
_atom_site_aniso_U_22
_atom_site_aniso_U_33
_atom_site_aniso_U_12
_atom_site_aniso_U_13
_atom_site_aniso_U_23
Os .01513(4) .01655(4) .01193(4) -.00097(4) .00357(3) -.00002(4)
P1 .0144(3) .0185(3) .0151(3) -.0018(2) .0040(2) -.0005(2)
C111 .0197(12) .0175(12) .0157(11) .0006(9) .0039(9) -.0008(9)
C112 .0260(14) .0237(14) .0199(13) -.0039(11) .0066(11) -.0011(11)
C113 .0381(17) .0198(14) .0247(14) -.0045(12) .0047(12) -.0044(11)
C114 .0398(17) .0279(16) .0212(13) .0033(13) .0081(12) -.0068(12)
C115 .0239(14) .0417(19) .0239(14) .0060(13) .0085(12) -.0052(13)
C116 .0173(12) .0286(15) .0231(13) -.0021(11) .0055(10) -.0034(11)
C121 .0163(11) .0215(13) .0195(12) -.0005(10) .0045(9) -.0028(10)
C122 .0183(12) .040(2) .0304(15) -.0026(12) .0027(11) .0087(14)
C123 .0193(13) .057(2) .0312(17) .0040(15) .0023(12) .0096(16)
C124 .0162(13) .049(2) .042(2) .0013(14) .0020(13) -.0197(17)
C125 .0235(16) .0228(16) .078(3) -.0055(13) .0002(17) -.0071(18)
C126 .0207(14) .0232(15) .058(2) -.0031(12) .0007(14) .0049(15)
C10 .0202(12) .0184(13) .0205(12) .0002(10) .0075(10) .0014(10)
C20 .0173(11) .0245(13) .0163(11) .0010(10) .0051(9) .0036(10)
P2 .0154(3) .0187(3) .0133(3) .0002(2) .0039(2) -.0000(2)
C211 .0160(10) .0249(13) .0149(10) -.0022(10) .0038(8) .0003(10)
C212 .0167(11) .0338(15) .0190(12) -.0011(12) .0056(9) -.0014(12)
C213 .0184(13) .044(2) .0260(15) -.0052(13) .0052(11) .0030(13)
C214 .0244(14) .0385(17) .0232(14) -.0136(13) .0008(11) .0017(12)
C215 .0285(15) .0310(16) .0205(13) -.0082(13) .0029(11) -.0049(12)
C216 .0215(13) .0278(14) .0177(12) -.0027(10) .0063(10) -.0020(10)
C221 .0194(12) .0196(13) .0224(13) .0026(10) .0061(10) .0000(10)
C222 .0330(16) .0278(16) .0228(14) .0087(13) .0088(12) .0023(12)
C223 .048(2) .0344(18) .0296(17) .0087(16) .0164(15) -.0059(14)
C224 .0400(18) .0257(16) .044(2) .0111(14) .0130(16) -.0028(15)
C225 .0393(19) .0331(18) .0335(18) .0135(15) .0030(15) .0059(14)
C226 .0346(16) .0288(16) .0237(15) .0075(13) .0034(13) .0002(12)
C1 .0264(14) .0410(18) .0129(11) .0137(13) .0060(10) .0031(11)
C2 .038(2) .050(3) .041(2) -.002(2) .0113(18) .0100(19)
C01 .0259(13) .0273(14) .0134(11) .0010(11) .0065(10) .0020(10)
C011 .054(2) .0382(19) .0182(14) .0036(17) .0128(15) -.0042(13)
C02 .0209(12) .0281(14) .0182(12) .0024(10) .0080(10) .0078(10)
C021 .0234(15) .051(2) .0341(18) .0060(15) .0125(14) .0163(17)
C03 .0232(13) .0220(13) .0175(12) -.0032(10) .0051(10) .0047(10)
C031 .040(2) .0319(18) .0261(16) -.0154(15) .0044(14) .0047(14)
C04 .0278(14) .0194(13) .0195(12) .0013(11) .0109(11) .0041(10)
C041 .0378(18) .0256(16) .0318(17) .0086(14) .0160(14) .0058(13)
C05 .0219(12) .0228(14) .0155(11) -.0006(10) .0014(9) .0032(9)
C051 .0260(15) .053(2) .0257(16) -.0013(15) -.0044(13) .0077(15)
P .0419(5) .0230(4) .0248(4) .0063(3) .0153(3) .0027(3)
F1 .0566(15) .0542(15) .0622(16) .0084(12) -.0041(13) .0127(13)
F2 .0653(15) .0325(12) .0522(14) -.0107(11) .0283(12) -.0025(10)
F3 .095(2) .0258(11) .0501(14) .0002(12) .0237(13) -.0070(10)
F4 .0720(16) .0315(11) .0601(15) -.0032(11) .0485(13) .0018(10)
F5 .0575(15) .0718(18) .0519(15) .0189(13) .0031(12) .0221(13)
F6 .0862(19) .0575(15) .0471(14) .0193(14) .0451(14) .0115(12)
C0 .146(7) .084(5) .155(8) .043(5) .075(6) .051(5)
O0 .086(3) .109(4) .145(4) -.014(3) .031(3) -.036(3)

loop_
_atom_type_symbol
_atom_type_description
_atom_type_oxidation_number
_atom_type_number_in_cell
_atom_type_scat_dispersion_real
_atom_type_scat_dispersion_imag
_atom_type_scat_source
C ? 0 156 .002 .002 'Int Tables Vol IV Tables 2.2B and 2.3.1'
H ? 0 180 0 0 'Int Tables Vol IV Tables 2.2B and 2.3.1'
F ? 0 24 .014 .01 'Int Tables Vol IV Tables 2.2B and 2.3.1'
O ? 0 4 .008 .006 'Int Tables Vol IV Tables 2.2B and 2.3.1'
Os ? 0 4 -1.816 7.605 'Int Tables Vol IV Tables 2.2B and 2.3.1'
P ? 0 12 .09 .095 'Int Tables Vol IV Tables 2.2B and 2.3.1'

loop_
_diffrn_attenuator_code
_diffrn_attenuator_scale
? ?

loop_
_geom_angle_atom_site_label_1
_geom_angle_atom_site_label_2
_geom_angle_atom_site_label_3
_geom_angle_site_symmetry_1
_geom_angle_site_symmetry_2
_geom_angle_site_symmetry_3
_geom_angle
_geom_angle_publ_flag
P1 Os P2 . . . 82.42(3) ?
P1 Os C1 . . . 83.42(10) ?
P1 Os C01 . . . 147.47(7) ?
P1 Os C02 . . . 157.78(8) ?
P1 Os C03 . . . 121.29(8) ?
P1 Os C04 . . . 101.13(8) ?
P1 Os C05 . . . 112.43(8) ?
P2 Os C1 . . . 91.43(8) ?
P2 Os C01 . . . 129.91(8) ?
P2 Os C02 . . . 101.75(7) ?
P2 Os C03 . . . 104.47(6) ?
P2 Os C04 . . . 134.70(6) ?
P2 Os C05 . . . 162.59(8) ?
C1 Os C01 . . . 91.22(11) ?
C1 Os C02 . . . 117.98(12) ?
C1 Os C03 . . . 151.72(11) ?
C1 Os C04 . . . 133.85(10) ?
C1 Os C05 . . . 99.05(10) ?
C01 Os C02 . . . 36.43(10) ?
C01 Os C03 . . . 60.61(10) ?
C01 Os C04 . . . 60.61(11) ?
C01 Os C05 . . . 36.74(11) ?
C02 Os C03 . . . 36.49(11) ?
C02 Os C04 . . . 60.35(11) ?
C02 Os C05 . . . 61.04(10) ?
C03 Os C04 . . . 35.64(10) ?
C03 Os C05 . . . 60.55(9) ?
C04 Os C05 . . . 36.49(9) ?
Os P1 C111 . . . 120.43(10) ?
Os P1 C121 . . . 115.51(10) ?
Os P1 C10 . . . 107.39(10) ?
C111 P1 C121 . . . 104.60(13) ?
C111 P1 C10 . . . 101.81(12) ?
C121 P1 C10 . . . 105.34(13) ?
P1 C111 C112 . . . 120.4(2) ?
P1 C111 C116 . . . 120.2(2) ?
C112 C111 C116 . . . 118.9(3) ?
C111 C112 C113 . . . 120.2(3) ?
C111 C112 H112 . . . 116.2(17) ?
C113 C112 H112 . . . 123.5(17) ?
C112 C113 C114 . . . 120.2(3) ?
C112 C113 H113 . . . 117(3) ?
C114 C113 H113 . . . 123(3) ?
C113 C114 C115 . . . 120.2(3) ?
C113 C114 H114 . . . 118(2) ?
C115 C114 H114 . . . 122(2) ?
C114 C115 C116 . . . 120.5(3) ?
C114 C115 H115 . . . 121(2) ?
C116 C115 H115 . . . 118(2) ?
C111 C116 C115 . . . 119.9(3) ?
C111 C116 H116 . . . 121(3) ?
C115 C116 H116 . . . 119(3) ?
P1 C121 C122 . . . 118.3(2) ?
P1 C121 C126 . . . 123.2(2) ?
C122 C121 C126 . . . 118.5(3) ?
C121 C122 C123 . . . 120.9(3) ?
C121 C122 H122 . . . 126(3) ?
C123 C122 H122 . . . 113(3) ?
C122 C123 C124 . . . 119.8(3) ?
C122 C123 H123 . . . 112(3) ?
C124 C123 H123 . . . 127(3) ?
C123 C124 C125 . . . 119.6(3) ?
C123 C124 H124 . . . 114(3) ?
C125 C124 H124 . . . 127(3) ?
C124 C125 C126 . . . 120.7(3) ?
C124 C125 H125 . . . 121(2) ?
C126 C125 H125 . . . 118(2) ?
C121 C126 C125 . . . 120.5(3) ?
C121 C126 H126 . . . 124(2) ?
C125 C126 H126 . . . 116(2) ?
P1 C10 C20 . . . 106.5(2) ?
P1 C10 H10a . . . 108.9(18) ?
P1 C10 H10b . . . 108.3(18) ?
C20 C10 H10a . . . 108.9(19) ?
C20 C10 H10b . . . 114.0(17) ?
H10a C10 H10b . . . 110(3) ?
C10 C20 P2 . . . 109.31(18) ?
C10 C20 H20a . . . 110(2) ?
C10 C20 H20b . . . 113(2) ?
P2 C20 H20a . . . 107(2) ?
P2 C20 H20b . . . 112(2) ?
H20a C20 H20b . . . 104(3) ?
Os P2 C20 . . . 110.09(9) ?
Os P2 C211 . . . 117.02(9) ?
Os P2 C221 . . . 117.93(9) ?
C20 P2 C211 . . . 104.92(12) ?
C20 P2 C221 . . . 104.04(14) ?
C211 P2 C221 . . . 101.30(12) ?
P2 C211 C212 . . . 119.5(2) ?
P2 C211 C216 . . . 121.9(2) ?
C212 C211 C216 . . . 118.3(3) ?
C211 C212 C213 . . . 121.0(3) ?
C211 C212 H212 . . . 120(2) ?
C213 C212 H212 . . . 119(2) ?
C212 C213 C214 . . . 120.3(3) ?
C212 C213 H213 . . . 124(2) ?
C214 C213 H213 . . . 116(2) ?
C213 C214 C215 . . . 119.5(3) ?
C213 C214 H214 . . . 123(2) ?
C215 C214 H214 . . . 117(2) ?
C214 C215 C216 . . . 120.9(3) ?
C214 C215 H215 . . . 119(2) ?
C216 C215 H215 . . . 120(2) ?
C211 C216 C215 . . . 119.9(3) ?
C211 C216 H216 . . . 121.0(19) ?
C215 C216 H216 . . . 118.8(19) ?
P2 C221 C222 . . . 122.0(2) ?
P2 C221 C226 . . . 119.6(2) ?
C222 C221 C226 . . . 118.3(3) ?
C221 C222 C223 . . . 120.1(3) ?
C221 C222 H222 . . . 119(2) ?
C223 C222 H222 . . . 121(2) ?
C222 C223 C224 . . . 120.7(3) ?
C222 C223 H223 . . . 112(2) ?
C224 C223 H223 . . . 127(2) ?
C223 C224 C225 . . . 119.9(4) ?
C223 C224 H224 . . . 122(3) ?
C225 C224 H224 . . . 118(3) ?
C224 C225 C226 . . . 119.9(3) ?
C224 C225 H225 . . . 128(3) ?
C226 C225 H225 . . . 111(3) ?
C221 C226 C225 . . . 121.1(3) ?
C221 C226 H226 . . . 126(2) ?
C225 C226 H226 . . . 113(2) ?
Os C1 C2 . . . 175.4(3) ?
C1 C2 H2a . . . 116(3) ?
C1 C2 H2b . . . 110(4) ?
H2a C2 H2b . . . 133(5) ?
Os C01 C011 . . . 126.5(2) ?
Os C01 C02 . . . 72.16(16) ?
Os C01 C05 . . . 71.93(16) ?
C011 C01 C02 . . . 127.3(3) ?
C011 C01 C05 . . . 124.1(3) ?
C02 C01 C05 . . . 108.3(2) ?
C01 C011 H011a . . . 110(2) ?
C01 C011 H011b . . . 120(2) ?
C01 C011 H011c . . . 107(2) ?
H011a C011 H011b . . . 108(3) ?
H011a C011 H011c . . . 108(3) ?
H011b C011 H011c . . . 103(4) ?
Os C02 C01 . . . 71.40(17) ?
Os C02 C021 . . . 130.9(2) ?
Os C02 C03 . . . 73.76(18) ?
C01 C02 C021 . . . 124.3(3) ?
C01 C02 C03 . . . 108.2(2) ?
C021 C02 C03 . . . 126.2(3) ?
C02 C021 H021a . . . 112(2) ?
C02 C021 H021b . . . 112(3) ?
C02 C021 H021c . . . 118(3) ?
Os C03 C02 . . . 69.75(16) ?
Os C03 C031 . . . 132.8(2) ?
Os C03 C04 . . . 72.31(16) ?
C02 C03 C031 . . . 124.0(3) ?
C02 C03 C04 . . . 107.7(2) ?
C031 C03 C04 . . . 127.1(3) ?
C03 C031 H031a . . . 117(3) ?
C03 C031 H031b . . . 109(2) ?
C03 C031 H031c . . . 110(2) ?
Os C04 C03 . . . 72.06(16) ?
Os C04 C041 . . . 130.5(2) ?
Os C04 C05 . . . 69.56(15) ?
C03 C04 C041 . . . 126.0(3) ?
C03 C04 C05 . . . 108.0(3) ?
C041 C04 C05 . . . 125.5(3) ?
C04 C041 H041a . . . 111(3) ?
C04 C041 H041b . . . 120(3) ?
C04 C041 H041c . . . 108(3) ?
Os C05 C01 . . . 71.33(15) ?
Os C05 C04 . . . 73.95(15) ?
Os C05 C051 . . . 129.7(2) ?
C01 C05 C04 . . . 107.7(2) ?
C01 C05 C051 . . . 124.4(3) ?
C04 C05 C051 . . . 126.8(3) ?
C05 C051 H051a . . . 111(2) ?
C05 C051 H051b . . . 105(3) ?
C05 C051 H051c . . . 108(3) ?
F1 P F2 . . . 88.45(12) ?
F1 P F3 . . . 90.14(13) ?
F1 P F4 . . . 90.56(14) ?
F1 P F5 . . . 179.52(17) ?
F1 P F6 . . . 89.73(14) ?
F2 P F3 . . . 178.57(13) ?
F2 P F4 . . . 89.62(13) ?
F2 P F5 . . . 91.26(13) ?
F2 P F6 . . . 89.75(14) ?
F3 P F4 . . . 90.15(14) ?
F3 P F5 . . . 90.15(13) ?
F3 P F6 . . . 90.49(15) ?
F4 P F5 . . . 89.82(14) ?
F4 P F6 . . . 179.31(13) ?
F5 P F6 . . . 89.89(14) ?

loop_
_geom_bond_atom_site_label_1
_geom_bond_atom_site_label_2
_geom_bond_site_symmetry_1
_geom_bond_site_symmetry_2
_geom_bond_distance
_geom_bond_publ_flag
Os P1 . . 2.3081(8) ?
Os P2 . . 2.3151(6) ?
Os C1 . . 1.910(3) ?
Os C01 . . 2.262(3) ?
Os C02 . . 2.272(3) ?
Os C03 . . 2.325(3) ?
Os C04 . . 2.328(3) ?
Os C05 . . 2.270(3) ?
P1 C111 . . 1.817(3) ?
P1 C121 . . 1.827(3) ?
P1 C10 . . 1.835(3) ?
C111 C112 . . 1.397(4) ?
C111 C116 . . 1.405(4) ?
C112 C113 . . 1.392(4) ?
C112 H112 . . .99(3) ?
C113 C114 . . 1.388(5) ?
C113 H113 . . .98(4) ?
C114 C115 . . 1.369(5) ?
C114 H114 . . .97(4) ?
C115 C116 . . 1.396(5) ?
C115 H115 . . .86(4) ?
C116 H116 . . .87(4) ?
C121 C122 . . 1.388(4) ?
C121 C126 . . 1.383(4) ?
C122 C123 . . 1.388(4) ?
C122 H122 . . .97(5) ?
C123 C124 . . 1.382(6) ?
C123 H123 . . .90(5) ?
C124 C125 . . 1.370(5) ?
C124 H124 . . .88(4) ?
C125 C126 . . 1.388(5) ?
C125 H125 . . .89(4) ?
C126 H126 . . .97(4) ?
C10 C20 . . 1.532(4) ?
C10 H10a . . .95(3) ?
C10 H10b . . .97(4) ?
C20 P2 . . 1.845(3) ?
C20 H20a . . .92(3) ?
C20 H20b . . .98(3) ?
P2 C211 . . 1.824(3) ?
P2 C221 . . 1.833(3) ?
C211 C212 . . 1.391(4) ?
C211 C216 . . 1.403(4) ?
C212 C213 . . 1.388(4) ?
C212 H212 . . .93(4) ?
C213 C214 . . 1.377(5) ?
C213 H213 . . .97(4) ?
C214 C215 . . 1.379(5) ?
C214 H214 . . .96(3) ?
C215 C216 . . 1.391(4) ?
C215 H215 . . .92(3) ?
C216 H216 . . .98(4) ?
C221 C222 . . 1.390(4) ?
C221 C226 . . 1.402(4) ?
C222 C223 . . 1.395(5) ?
C222 H222 . . .96(4) ?
C223 C224 . . 1.374(5) ?
C223 H223 . . .89(4) ?
C224 C225 . . 1.380(5) ?
C224 H224 . . .88(5) ?
C225 C226 . . 1.382(5) ?
C225 H225 . . .83(3) ?
C226 H226 . . .80(4) ?
C1 C2 . . 1.183(6) ?
C2 H2a . . .80(4) ?
C2 H2b . . .66(5) ?
C01 C011 . . 1.496(5) ?
C01 C02 . . 1.417(4) ?
C01 C05 . . 1.428(4) ?
C011 H011a . . 1.10(4) ?
C011 H011b . . .96(4) ?
C011 H011c . . .99(4) ?
C02 C021 . . 1.499(5) ?
C02 C03 . . 1.440(4) ?
C021 H021a . . 1.04(4) ?
C021 H021b . . .87(4) ?
C021 H021c . . 1.01(4) ?
C03 C031 . . 1.496(4) ?
C03 C04 . . 1.424(4) ?
C031 H031a . . .86(4) ?
C031 H031b . . .98(4) ?
C031 H031c . . .92(4) ?
C04 C041 . . 1.494(5) ?
C04 C05 . . 1.441(4) ?
C041 H041a . . .99(5) ?
C041 H041b . . 1.03(5) ?
C041 H041c . . .96(4) ?
C05 C051 . . 1.498(4) ?
C051 H051a . . 1.01(4) ?
C051 H051b . . .97(6) ?
C051 H051c . . .94(5) ?
P F1 . . 1.603(2) ?
P F2 . . 1.596(2) ?
P F3 . . 1.585(2) ?
P F4 . . 1.593(3) ?
P F5 . . 1.586(2) ?
P F6 . . 1.592(3) ?
C0 O0 . . 1.315(10) ?
